data_1572513
loop_
_publ_author_name
'Bojarska, Joanna'
'\/Lyczko, Krzysztof'
'Breza, Martin'
'Mieczkowski, Adam'

_publ_section_title
;
 Recurrent Supramolecular Patterns in a Series of Salts of Heterocyclic
 Polyamines and Heterocyclic Dicarboxylic Acids: Synthesis, Single-Crystal
 X-ray Structure, Hirshfeld Surface Analysis, Energy Framework, and
 Quantum Chemical Calculations
;
_journal_issue 8
_journal_name_full Crystals
_journal_page_first 733
_journal_paper_doi 10.3390/cryst14080733
_journal_volume 14
_journal_year 2024
_chemical_formula_moiety 'C4 H6 N7, C6 H3 N2 O4, C4 H5 N7, 1.5(H2 O)'
_chemical_formula_sum 'C14 H17 N16 O5.5'
_chemical_formula_weight 497.43
_chemical_name_systematic
;
'2,6-diamino-5-azapurin-9-ium 3-carboxypyrazine-2-carboxylate 
2,6-diamino-5-azapurine sesquihydrate'
;
_space_group_crystal_system monoclinic
_space_group_IT_number 15
_space_group_name_Hall '-C 2yc'
_space_group_name_H-M_alt 'C 1 2/c 1'
_atom_sites_solution_hydrogens mixed
_atom_sites_solution_primary direct
_audit_creation_date 2024-06-25
_audit_creation_method
;
Olex2 1.3
(compiled 2020.11.12 svn.r5f609507 for OlexSys, GUI svn.r6408)
;
_cell_angle_alpha 90
_cell_angle_beta 116.307(3)
_cell_angle_gamma 90
_cell_formula_units_Z 8
_cell_length_a 25.7740(5)
_cell_length_b 6.56343(9)
_cell_length_c 26.4567(5)
_cell_measurement_reflns_used 15759
_cell_measurement_temperature 100.0(1)
_cell_measurement_theta_max 70.0380
_cell_measurement_theta_min 3.4320
_cell_volume 4012.05(16)
_computing_cell_refinement 'CrysAlisPro 1.171.40.84a (Rigaku OD, 2020)'
_computing_data_collection 'CrysAlisPro 1.171.40.84a (Rigaku OD, 2020)'
_computing_data_reduction 'CrysAlisPro 1.171.40.84a (Rigaku OD, 2020)'
_computing_molecular_graphics 'Olex2 1.3 (Dolomanov et al., 2009)'
_computing_publication_material 'Olex2 1.3 (Dolomanov et al., 2009)'
_computing_structure_refinement 'SHELXL 2017/1 (Sheldrick, 2015)'
_computing_structure_solution 'SHELXS  (Sheldrick, 2008)'
_diffrn_ambient_temperature 100.0(1)
_diffrn_detector_area_resol_mean 16.0131
_diffrn_detector_type Eos
_diffrn_measured_fraction_theta_full 0.999
_diffrn_measured_fraction_theta_max 0.993
_diffrn_measurement_details
;
List of Runs (angles in degrees, time in seconds):

  # Type    Start    End  Width  t~exp~   \w     \q     \k     \f   Frames
--------------------------------------------------------------------------
  1  \w    -36.00  42.00   1.00    1.00    --    0.00  77.00 -90.00   78
  2  \w    -27.00  73.00   1.00    1.00    --    0.00  57.00-180.00  100
  3  \w    -21.00  36.00   1.00    1.00    --    0.00 -77.00-150.00   57
  4  \w    -84.00 -39.00   1.00    1.00    --    0.00-178.00   0.00   45
  5  \w    -87.00  -6.00   1.00    3.60    --  -53.50 125.00 -60.00   81
  6  \w   -128.00 -76.00   1.00    3.60    --  -53.50-125.00   0.00   52
  7  \w   -128.00 -76.00   1.00    3.60    --  -53.50-125.00-180.00   52
  8  \w   -128.00 -76.00   1.00    3.60    --  -53.50-125.00 120.00   52
  9  \w   -131.00 -83.00   1.00    3.60    --  -53.50 -93.00 -90.00   48
 10  \w   -128.00 -76.00   1.00    3.60    --  -53.50-125.00 -90.00   52
 11  \w   -125.00 -26.00   1.00    3.60    --  -53.50 -61.00-150.00   99
 12  \w   -128.00 -76.00   1.00    3.60    --  -53.50-125.00  30.00   52
 13  \w   -131.00  -6.00   1.00    3.60    --  -53.50 -30.00  90.00  125
 14  \w      1.00 101.00   1.00    3.60    --   56.00 -94.00 -60.00  100
 15  \w      1.00 101.00   1.00    3.60    --   56.00 -94.00  90.00  100
 16  \w      1.00 101.00   1.00    3.60    --   56.00 -94.00-150.00  100
 17  \w     36.00 149.00   1.00    6.00    --  112.00 -37.00 -90.00  113
 18  \w    103.00 178.00   1.00    6.00    --  112.00  77.00-120.00   75
 19  \w     61.00 146.00   1.00    6.00    --  112.00 178.00  60.00   85
 20  \w     35.00 107.00   1.00    6.00    --  112.00 -91.00 150.00   72
 21  \w     61.00 146.00   1.00    6.00    --  112.00 178.00  90.00   85
 22  \w     36.00 109.00   1.00    6.00    --  112.00-111.00 -90.00   73
 23  \w     40.00 140.00   1.00    6.00    --  112.00 -63.00-180.00  100
 24  \w     84.00 178.00   1.00    6.00    --  112.00  63.00 -90.00   94
 25  \w     36.00 109.00   1.00    6.00    --  112.00-111.00  60.00   73
 26  \w     84.00 178.00   1.00    6.00    --  112.00  63.00-150.00   94
 27  \w     38.00 142.00   1.00    6.00    --  112.00 -50.00 120.00  104
 28  \w     36.00 109.00   1.00    6.00    --  112.00-111.00  90.00   73
 29  \w     61.00 146.00   1.00    6.00    --  112.00 178.00  30.00   85
 30  \w     61.00 146.00   1.00    6.00    --  112.00 178.00 150.00   85
 31  \w     35.00 107.00   1.00    6.00    --  112.00 -91.00  90.00   72
 32  \w     37.00 178.00   1.00    6.00    --  112.00  12.00-150.00  141
 33  \w    -84.00 -39.00   1.00    1.00    --    0.00-178.00 -90.00   45
 34  \w    -84.00 -39.00   1.00    1.00    --    0.00-178.00-150.00   45
 35  \w     -1.00  45.00   1.00    1.00    --    0.00 -93.00 -90.00   46
 36  \w   -127.00 -20.00   1.00    3.60    --  -53.50 -74.00 -69.58  107
 37  \w   -127.00 -20.00   1.00    3.60    --  -53.50 -74.00  32.31  107
 38  \w   -127.00 -20.00   1.00    3.60    --  -53.50 -73.00  -1.46  107
 39  \w   -126.00 -21.00   1.00    3.60    --  -53.50 -71.00  62.52  105
 40  \w   -127.00 -20.00   1.00    3.60    --  -53.50 -73.00 174.64  107
 41  \w   -127.00 -20.00   1.00    3.60    --  -53.50 -73.00-110.51  107
 42  \w   -127.00 -20.00   1.00    3.60    --  -53.50 -73.00 -48.05  107
 43  \w   -127.00 -20.00   1.00    3.60    --  -53.50 -73.00 123.95  107
 44  \w     24.00 131.00   1.00    3.60    --   56.00  45.00   0.00  107
;
_diffrn_measurement_device 'four-circle diffractometer'
_diffrn_measurement_device_type 'SuperNova, Dual, Cu at home/near, Eos'
_diffrn_measurement_method '\w scans'
_diffrn_radiation_type CuK\a
_diffrn_radiation_wavelength 1.54184
_diffrn_reflns_av_R_equivalents 0.0212
_diffrn_reflns_av_unetI/netI 0.0114
_diffrn_reflns_Laue_measured_fraction_full 0.999
_diffrn_reflns_Laue_measured_fraction_max 0.993
_diffrn_reflns_limit_h_max 31
_diffrn_reflns_limit_h_min -31
_diffrn_reflns_limit_k_max 5
_diffrn_reflns_limit_k_min -7
_diffrn_reflns_limit_l_max 31
_diffrn_reflns_limit_l_min -31
_diffrn_reflns_number 23968
_diffrn_reflns_point_group_measured_fraction_full 0.999
_diffrn_reflns_point_group_measured_fraction_max 0.993
_diffrn_reflns_theta_full 67.684
_diffrn_reflns_theta_max 70.048
_diffrn_reflns_theta_min 3.727
_exptl_absorpt_coefficient_mu 1.139
_exptl_absorpt_correction_T_max 1.00000
_exptl_absorpt_correction_T_min 0.81975
_exptl_absorpt_correction_type multi-scan
_exptl_absorpt_process_details
;
CrysAlisPro 1.171.40.84a (Rigaku Oxford Diffraction, 2020)
Empirical absorption correction using spherical harmonics,
implemented in SCALE3 ABSPACK scaling algorithm.
;
_exptl_crystal_colour colourless
_exptl_crystal_colour_primary colourless
_exptl_crystal_density_diffrn 1.647
_exptl_crystal_description block
_exptl_crystal_F_000 2056
_exptl_crystal_size_max 0.18
_exptl_crystal_size_mid 0.15
_exptl_crystal_size_min 0.08
_refine_diff_density_max 0.260
_refine_diff_density_min -0.312
_refine_diff_density_rms 0.048
_refine_ls_extinction_method none
_refine_ls_goodness_of_fit_ref 1.031
_refine_ls_hydrogen_treatment mixed
_refine_ls_matrix_type full
_refine_ls_number_parameters 372
_refine_ls_number_reflns 3775
_refine_ls_number_restraints 1
_refine_ls_restrained_S_all 1.033
_refine_ls_R_factor_all 0.0327
_refine_ls_R_factor_gt 0.0314
_refine_ls_shift/su_max 0.001
_refine_ls_shift/su_mean 0.000
_refine_ls_structure_factor_coef Fsqd
_refine_ls_weighting_details 'w=1/[\s^2^(Fo^2^)+(0.0457P)^2^+4.1556P] where P=(Fo^2^+2Fc^2^)/3'
_refine_ls_weighting_scheme calc
_refine_ls_wR_factor_gt 0.0819
_refine_ls_wR_factor_ref 0.0828
_reflns_Friedel_coverage 0.000
_reflns_number_gt 3632
_reflns_number_total 3775
_reflns_threshold_expression 'I > 2\s(I)'
_cod_data_source_file structures_1-7.cif
_cod_data_source_block k7a7
_cod_original_cell_volume 4012.05(15)
_cod_original_formula_sum 'C14 H17 N16 O5.50'
_cod_database_code 1572513
_shelx_shelxl_version_number 2017/1
_shelx_space_group_comment
;
The symmetry employed for this shelxl refinement is uniquely defined
by the following loop, which should always be used as a source of
symmetry information in preference to the above space-group names.
They are only intended as comments.
;
_olex2_refinement_description
;
1. Fixed Uiso
 At 1.2 times of:
  All C(H) groups
 At 1.5 times of:
  All H(H) groups
2. Restrained distances
 O4-H4
 0.82 with sigma of 0.02
3.a Aromatic/amide H refined with riding coordinates:
 C3(H3), C4(H4A), C14(H14), C10(H10)
;
_olex2_submission_special_instructions 'No special instructions were received'
_oxdiff_exptl_absorpt_empirical_details
;
Empirical correction (ABSPACK) includes:
- Absorption correction using spherical harmonics
- Frame scaling
;

loop_
_space_group_symop_operation_xyz
'x, y, z'
'-x, y, -z+1/2'
'x+1/2, y+1/2, z'
'-x+1/2, y+1/2, -z+1/2'
'-x, -y, -z'
'x, -y, z-1/2'
'-x+1/2, -y+1/2, -z'
'x+1/2, -y+1/2, z-1/2'

loop_
_atom_site_label
_atom_site_type_symbol
_atom_site_fract_x
_atom_site_fract_y
_atom_site_fract_z
_atom_site_U_iso_or_equiv
_atom_site_adp_type
_atom_site_occupancy
_atom_site_site_symmetry_order
_atom_site_calc_flag
_atom_site_refinement_flags_posn
_atom_site_refinement_flags_adp
_atom_site_refinement_flags_occupancy
_atom_site_disorder_assembly
_atom_site_disorder_group
N5 N 0.41823(4) 0.75662(16) 0.35412(4) 0.0132(2) Uani 1 1 d . . . . .
N3 N 0.33903(4) 0.83690(16) 0.36977(4) 0.0142(2) Uani 1 1 d . . . . .
O1 O 0.60608(4) -0.21219(13) 0.33327(3) 0.01610(19) Uani 1 1 d . . . . .
O3 O 0.53061(4) 0.14155(14) 0.35341(3) 0.0188(2) Uani 1 1 d . . . . .
N14 N 0.44115(4) 0.30691(16) 0.49404(4) 0.0154(2) Uani 1 1 d . . . . .
O2 O 0.62802(4) 0.09978(14) 0.31443(4) 0.0213(2) Uani 1 1 d . . . . .
N12 N 0.35338(4) 0.34402(16) 0.42504(4) 0.0138(2) Uani 1 1 d . . . . .
O4 O 0.53415(4) 0.20091(18) 0.43792(4) 0.0283(2) Uani 1 1 d D . . . .
N11 N 0.42736(4) 0.27059(16) 0.39814(4) 0.0142(2) Uani 1 1 d . . . . .
C8 C 0.30771(5) 0.84136(18) 0.31268(5) 0.0137(2) Uani 1 1 d . . . . .
N8 N 0.42904(5) 0.78256(16) 0.44536(4) 0.0146(2) Uani 1 1 d . . . . .
N10 N 0.32916(4) 0.32262(16) 0.32930(4) 0.0136(2) Uani 1 1 d . . . . .
N16 N 0.40221(5) 0.25335(17) 0.30412(5) 0.0165(2) Uani 1 1 d . . . . .
N9 N 0.25172(4) 0.87796(17) 0.29319(5) 0.0171(2) Uani 1 1 d . . . . .
N1 N 0.70699(4) -0.02921(16) 0.43796(4) 0.0151(2) Uani 1 1 d . . . . .
N15 N 0.25787(4) 0.38111(17) 0.35892(5) 0.0162(2) Uani 1 1 d . . . . .
N6 N 0.47559(4) 0.71350(16) 0.36731(4) 0.0153(2) Uani 1 1 d . . . . .
N4 N 0.32852(4) 0.81362(16) 0.27372(4) 0.0139(2) Uani 1 1 d . . . . .
N13 N 0.34654(4) 0.37714(16) 0.47333(4) 0.0159(2) Uani 1 1 d . . . . .
N7 N 0.42072(4) 0.74037(16) 0.27412(4) 0.0141(2) Uani 1 1 d . . . . .
C7 C 0.39500(5) 0.79347(18) 0.39121(5) 0.0129(2) Uani 1 1 d . . . . .
C6 C 0.55625(5) 0.14789(18) 0.40487(5) 0.0140(2) Uani 1 1 d . . . . .
C3 C 0.69971(5) 0.07695(19) 0.52090(5) 0.0149(2) Uani 1 1 d . . . . .
H3 H 0.718459 0.095044 0.560638 0.018 Uiso 1 1 calc R U . . .
N2 N 0.64391(4) 0.12214(16) 0.49253(4) 0.0141(2) Uani 1 1 d . . . . .
C13 C 0.41020(5) 0.30391(18) 0.43882(5) 0.0134(2) Uani 1 1 d . . . . .
C2 C 0.61924(5) 0.09303(18) 0.43646(5) 0.0128(2) Uani 1 1 d . . . . .
C12 C 0.38572(5) 0.28207(18) 0.34468(5) 0.0132(2) Uani 1 1 d . . . . .
C9 C 0.38445(5) 0.77320(18) 0.29748(5) 0.0127(2) Uani 1 1 d . . . . .
C1 C 0.65040(5) 0.01527(18) 0.40917(5) 0.0130(2) Uani 1 1 d . . . . .
C5 C 0.62493(5) -0.03182(19) 0.34657(5) 0.0138(2) Uani 1 1 d . . . . .
C4 C 0.73138(5) 0.00335(19) 0.49350(5) 0.0154(2) Uani 1 1 d . . . . .
H4A H 0.771449 -0.024358 0.515011 0.019 Uiso 1 1 calc R U . . .
C11 C 0.31212(5) 0.34924(18) 0.36981(5) 0.0140(2) Uani 1 1 d . . . . .
C14 C 0.40042(5) 0.35335(19) 0.51226(5) 0.0157(2) Uani 1 1 d . . . . .
H14 H 0.410479 0.367846 0.551229 0.019 Uiso 1 1 calc R U . . .
C10 C 0.47448(5) 0.70589(19) 0.31772(5) 0.0151(2) Uani 1 1 d . . . . .
H10 H 0.507805 0.678937 0.312175 0.018 Uiso 1 1 calc R U . . .
O5 O 0.68619(4) 0.45328(16) 0.35798(4) 0.0220(2) Uani 1 1 d . . . . .
O6 O 0.500000 0.3689(2) 0.250000 0.0326(4) Uani 1 2 d S T P . .
H16A H 0.4401(8) 0.225(3) 0.3139(7) 0.026(4) Uiso 1 1 d . . . . .
H9A H 0.2299(7) 0.877(2) 0.2577(7) 0.021(4) Uiso 1 1 d . . . . .
H8A H 0.4653(8) 0.758(2) 0.4556(7) 0.024(4) Uiso 1 1 d . . . . .
H9B H 0.2367(7) 0.904(3) 0.3166(7) 0.022(4) Uiso 1 1 d . . . . .
H8B H 0.4127(7) 0.807(3) 0.4679(7) 0.025(4) Uiso 1 1 d . . . . .
H15A H 0.2482(7) 0.401(3) 0.3858(7) 0.022(4) Uiso 1 1 d . . . . .
H15B H 0.2335(7) 0.377(3) 0.3237(7) 0.023(4) Uiso 1 1 d . . . . .
H16B H 0.3762(8) 0.240(3) 0.2688(8) 0.030(4) Uiso 1 1 d . . . . .
H7 H 0.4103(8) 0.750(3) 0.2341(8) 0.035(5) Uiso 1 1 d . . . . .
H5A H 0.6630(9) 0.551(3) 0.3545(8) 0.042(5) Uiso 1 1 d . . . . .
H5B H 0.6631(9) 0.343(3) 0.3440(8) 0.046(6) Uiso 1 1 d . . . . .
H4 H 0.4959(7) 0.227(4) 0.4190(9) 0.069 Uiso 1 1 d D U . . .
H6 H 0.4809(10) 0.281(4) 0.2225(9) 0.063(7) Uiso 1 1 d . . . . .

loop_
_atom_site_aniso_label
_atom_site_aniso_U_11
_atom_site_aniso_U_22
_atom_site_aniso_U_33
_atom_site_aniso_U_23
_atom_site_aniso_U_13
_atom_site_aniso_U_12
N5 0.0123(5) 0.0152(5) 0.0112(5) 0.0004(4) 0.0043(4) 0.0000(4)
N3 0.0147(5) 0.0147(5) 0.0130(5) -0.0001(4) 0.0060(4) -0.0005(4)
O1 0.0178(4) 0.0166(4) 0.0139(4) -0.0025(3) 0.0070(3) -0.0011(3)
O3 0.0159(4) 0.0270(5) 0.0116(4) -0.0002(4) 0.0043(3) 0.0033(4)
N14 0.0154(5) 0.0166(5) 0.0145(5) 0.0003(4) 0.0069(4) 0.0005(4)
O2 0.0302(5) 0.0207(5) 0.0139(4) -0.0003(4) 0.0106(4) -0.0045(4)
N12 0.0130(5) 0.0156(5) 0.0130(5) -0.0001(4) 0.0062(4) 0.0000(4)
O4 0.0131(4) 0.0576(7) 0.0130(4) -0.0040(4) 0.0048(4) 0.0106(4)
N11 0.0125(5) 0.0152(5) 0.0133(5) 0.0003(4) 0.0044(4) 0.0003(4)
C8 0.0162(6) 0.0111(6) 0.0134(6) -0.0004(4) 0.0063(5) -0.0022(4)
N8 0.0137(5) 0.0191(5) 0.0107(5) -0.0001(4) 0.0051(4) 0.0017(4)
N10 0.0120(5) 0.0145(5) 0.0131(5) 0.0005(4) 0.0045(4) -0.0002(4)
N16 0.0134(5) 0.0217(6) 0.0138(5) -0.0010(4) 0.0055(4) -0.0008(4)
N9 0.0137(5) 0.0256(6) 0.0116(5) -0.0001(4) 0.0052(4) 0.0006(4)
N1 0.0146(5) 0.0160(5) 0.0146(5) 0.0000(4) 0.0064(4) 0.0004(4)
N15 0.0119(5) 0.0237(6) 0.0128(5) 0.0003(4) 0.0053(4) 0.0007(4)
N6 0.0114(5) 0.0188(5) 0.0157(5) 0.0008(4) 0.0059(4) 0.0013(4)
N4 0.0140(5) 0.0153(5) 0.0115(5) 0.0005(4) 0.0047(4) -0.0007(4)
N13 0.0199(5) 0.0169(5) 0.0142(5) -0.0017(4) 0.0105(4) -0.0009(4)
N7 0.0151(5) 0.0161(5) 0.0114(5) 0.0008(4) 0.0062(4) 0.0004(4)
C7 0.0154(6) 0.0095(6) 0.0141(6) -0.0001(4) 0.0068(5) -0.0015(4)
C6 0.0148(6) 0.0144(6) 0.0122(6) -0.0006(4) 0.0054(5) -0.0004(4)
C3 0.0149(6) 0.0165(6) 0.0112(5) 0.0001(5) 0.0039(5) -0.0009(5)
N2 0.0145(5) 0.0150(5) 0.0125(5) -0.0005(4) 0.0055(4) -0.0008(4)
C13 0.0120(5) 0.0106(6) 0.0184(6) 0.0006(4) 0.0076(5) 0.0000(4)
C2 0.0140(6) 0.0125(6) 0.0118(5) 0.0001(4) 0.0056(5) -0.0011(4)
C12 0.0132(5) 0.0090(5) 0.0159(6) 0.0004(4) 0.0052(5) -0.0014(4)
C9 0.0157(6) 0.0101(5) 0.0112(5) 0.0003(4) 0.0048(5) -0.0016(4)
C1 0.0145(5) 0.0115(6) 0.0130(6) 0.0008(4) 0.0061(4) -0.0010(4)
C5 0.0114(5) 0.0179(6) 0.0135(6) -0.0014(5) 0.0068(4) 0.0018(4)
C4 0.0136(5) 0.0165(6) 0.0145(6) 0.0013(5) 0.0046(5) 0.0003(5)
C11 0.0151(6) 0.0109(6) 0.0145(6) 0.0007(4) 0.0053(5) -0.0010(4)
C14 0.0171(6) 0.0157(6) 0.0151(6) -0.0007(5) 0.0079(5) -0.0008(5)
C10 0.0144(6) 0.0162(6) 0.0152(6) 0.0003(5) 0.0071(5) 0.0004(5)
O5 0.0176(4) 0.0196(5) 0.0280(5) -0.0009(4) 0.0093(4) 0.0006(4)
O6 0.0521(10) 0.0248(8) 0.0190(7) 0.000 0.0142(7) 0.000

loop_
_atom_type_symbol
_atom_type_description
_atom_type_scat_dispersion_real
_atom_type_scat_dispersion_imag
_atom_type_scat_source
C C 0.0181 0.0091 'International Tables Vol C Tables 4.2.6.8 and 6.1.1.4'
H H 0.0000 0.0000 'International Tables Vol C Tables 4.2.6.8 and 6.1.1.4'
N N 0.0311 0.0180 'International Tables Vol C Tables 4.2.6.8 and 6.1.1.4'
O O 0.0492 0.0322 'International Tables Vol C Tables 4.2.6.8 and 6.1.1.4'

loop_
_geom_angle_atom_site_label_1
_geom_angle_atom_site_label_2
_geom_angle_atom_site_label_3
_geom_angle
_geom_angle_site_symmetry_1
_geom_angle_site_symmetry_3
_geom_angle_publ_flag
C7 N5 N6 127.34(10) . . ?
C9 N5 N6 112.48(9) . . ?
C9 N5 C7 120.06(10) . . ?
C7 N3 C8 118.48(10) . . ?
C13 N14 C14 102.21(10) . . ?
C13 N12 N13 110.10(10) . . ?
C13 N12 C11 121.34(10) . . ?
C11 N12 N13 128.56(10) . . ?
C6 O4 H4 112.3(15) . . ?
C12 N11 C13 115.98(10) . . ?
N3 C8 N4 126.53(11) . . ?
N9 C8 N3 116.41(11) . . ?
N9 C8 N4 117.06(11) . . ?
C7 N8 H8A 117.5(11) . . ?
C7 N8 H8B 116.1(11) . . ?
H8A N8 H8B 126.4(15) . . ?
C11 N10 C12 118.47(10) . . ?
C12 N16 H16A 119.0(10) . . ?
C12 N16 H16B 120.4(11) . . ?
H16A N16 H16B 119.7(15) . . ?
C8 N9 H9A 120.2(10) . . ?
C8 N9 H9B 120.3(10) . . ?
H9A N9 H9B 119.5(14) . . ?
C4 N1 C1 116.91(10) . . ?
C11 N15 H15A 120.9(10) . . ?
C11 N15 H15B 115.3(11) . . ?
H15A N15 H15B 123.8(15) . . ?
C10 N6 N5 102.07(9) . . ?
C9 N4 C8 112.21(10) . . ?
C14 N13 N12 100.46(9) . . ?
C9 N7 C10 106.75(10) . . ?
C9 N7 H7 125.2(10) . . ?
C10 N7 H7 127.9(10) . . ?
N3 C7 N5 117.82(10) . . ?
N8 C7 N5 118.52(11) . . ?
N8 C7 N3 123.66(11) . . ?
O3 C6 O4 125.67(11) . . ?
O3 C6 C2 121.90(11) . . ?
O4 C6 C2 112.43(10) . . ?
N2 C3 H3 119.3 . . ?
N2 C3 C4 121.31(11) . . ?
C4 C3 H3 119.3 . . ?
C3 N2 C2 117.17(10) . . ?
N14 C13 N12 110.05(10) . . ?
N14 C13 N11 129.38(11) . . ?
N11 C13 N12 120.57(11) . . ?
N2 C2 C6 116.47(10) . . ?
N2 C2 C1 121.66(11) . . ?
C1 C2 C6 121.87(10) . . ?
N11 C12 N10 125.25(11) . . ?
N16 C12 N11 116.64(11) . . ?
N16 C12 N10 118.11(11) . . ?
N4 C9 N5 124.78(11) . . ?
N4 C9 N7 130.37(11) . . ?
N7 C9 N5 104.86(10) . . ?
N1 C1 C2 121.03(11) . . ?
N1 C1 C5 114.20(10) . . ?
C2 C1 C5 124.75(10) . . ?
O1 C5 C1 114.81(10) . . ?
O2 C5 O1 126.40(11) . . ?
O2 C5 C1 118.58(11) . . ?
N1 C4 C3 121.90(11) . . ?
N1 C4 H4A 119.1 . . ?
C3 C4 H4A 119.1 . . ?
N10 C11 N12 118.32(10) . . ?
N15 C11 N12 118.94(11) . . ?
N15 C11 N10 122.73(11) . . ?
N14 C14 H14 121.4 . . ?
N13 C14 N14 117.18(11) . . ?
N13 C14 H14 121.4 . . ?
N6 C10 N7 113.84(10) . . ?
N6 C10 H10 123.1 . . ?
N7 C10 H10 123.1 . . ?
H5A O5 H5B 104.8(17) . . ?
H6 O6 H6 99(3) . 2_655 ?

loop_
_geom_bond_atom_site_label_1
_geom_bond_atom_site_label_2
_geom_bond_distance
_geom_bond_site_symmetry_2
_geom_bond_publ_flag
N5 N6 1.3893(13) . ?
N5 C7 1.3786(15) . ?
N5 C9 1.3636(15) . ?
N3 C8 1.3614(15) . ?
N3 C7 1.3261(15) . ?
O1 C5 1.2688(15) . ?
O3 C6 1.2224(15) . ?
N14 C13 1.3183(16) . ?
N14 C14 1.3696(15) . ?
O2 C5 1.2390(15) . ?
N12 N13 1.3820(14) . ?
N12 C13 1.3690(15) . ?
N12 C11 1.3746(15) . ?
O4 C6 1.2853(15) . ?
O4 H4 0.903(16) . ?
N11 C13 1.3504(16) . ?
N11 C12 1.3464(15) . ?
C8 N9 1.3216(16) . ?
C8 N4 1.3686(15) . ?
N8 C7 1.3089(16) . ?
N8 H8A 0.864(17) . ?
N8 H8B 0.885(17) . ?
N10 C12 1.3548(15) . ?
N10 C11 1.3377(16) . ?
N16 C12 1.3312(16) . ?
N16 H16A 0.912(17) . ?
N16 H16B 0.880(19) . ?
N9 H9A 0.855(17) . ?
N9 H9B 0.879(17) . ?
N1 C1 1.3445(15) . ?
N1 C4 1.3346(16) . ?
N15 C11 1.3133(16) . ?
N15 H15A 0.861(17) . ?
N15 H15B 0.864(17) . ?
N6 C10 1.3005(16) . ?
N4 C9 1.3193(15) . ?
N13 C14 1.3212(16) . ?
N7 C9 1.3469(15) . ?
N7 C10 1.3728(15) . ?
N7 H7 0.973(18) . ?
C6 C2 1.5037(16) . ?
C3 H3 0.9500 . ?
C3 N2 1.3277(15) . ?
C3 C4 1.3964(17) . ?
N2 C2 1.3435(15) . ?
C2 C1 1.3931(16) . ?
C1 C5 1.5185(16) . ?
C4 H4A 0.9500 . ?
C14 H14 0.9500 . ?
C10 H10 0.9500 . ?
O5 H5A 0.86(2) . ?
O5 H5B 0.91(2) . ?
O6 H6 0.89(2) 2_655 ?
O6 H6 0.89(2) . ?

loop_
_geom_hbond_atom_site_label_D
_geom_hbond_atom_site_label_H
_geom_hbond_atom_site_label_A
_geom_hbond_distance_DH
_geom_hbond_distance_HA
_geom_hbond_distance_DA
_geom_hbond_angle_DHA
_geom_hbond_site_symmetry_A
_geom_hbond_publ_flag
C3 H3 O5 0.95 2.47 3.2563(15) 140.5 7_656 yes
C10 H10 O1 0.95 2.45 3.2752(14) 145.7 1_565 yes
C10 H10 O6 0.95 2.57 3.0950(17) 115.3 . yes
N16 H16A O3 0.912(17) 2.162(18) 3.0605(14) 168.3(14) . yes
N9 H9A N10 0.855(17) 2.154(18) 2.9988(15) 169.9(15) 4 yes
N8 H8A N14 0.864(17) 2.220(18) 3.0585(15) 163.7(15) 5_666 yes
N9 H9B O5 0.879(17) 2.066(17) 2.9329(15) 168.7(14) 3_455 yes
N8 H8B O4 0.885(17) 2.249(16) 2.8021(14) 120.3(13) 5_666 yes
N8 H8B N2 0.885(17) 2.189(18) 3.0605(15) 168.1(15) 5_666 yes
N15 H15A N1 0.861(17) 2.132(18) 2.9784(15) 167.6(15) 3_455 yes
N15 H15B N4 0.864(17) 2.391(17) 3.2470(14) 171.1(15) 4_545 yes
N16 H16B O2 0.880(19) 2.344(18) 3.0486(14) 137.1(15) 2_655 yes
N7 H7 O1 0.973(18) 1.657(18) 2.6283(13) 175.3(17) 2_665 yes
N7 H7 O2 0.973(18) 2.600(18) 3.1660(14) 117.3(13) 2_665 yes
O5 H5A O1 0.86(2) 2.04(2) 2.8835(13) 170.7(18) 1_565 yes
O5 H5B O2 0.91(2) 1.83(2) 2.7253(14) 169.3(19) . yes
O4 H4 N11 0.903(16) 1.625(16) 2.5149(13) 168(2) . yes
O6 H6 O3 0.89(2) 2.10(2) 2.9020(12) 149(2) 2_655 yes

loop_
_geom_torsion_atom_site_label_1
_geom_torsion_atom_site_label_2
_geom_torsion_atom_site_label_3
_geom_torsion_atom_site_label_4
_geom_torsion
_geom_torsion_site_symmetry_1
_geom_torsion_site_symmetry_2
_geom_torsion_site_symmetry_3
_geom_torsion_site_symmetry_4
_geom_torsion_publ_flag
N5 N6 C10 N7 -0.17(13) . . . . ?
N3 C8 N4 C9 2.19(17) . . . . ?
O3 C6 C2 N2 174.59(11) . . . . ?
O3 C6 C2 C1 -5.68(19) . . . . ?
N12 N13 C14 N14 -0.45(14) . . . . ?
O4 C6 C2 N2 -5.12(16) . . . . ?
O4 C6 C2 C1 174.61(11) . . . . ?
C8 N3 C7 N5 0.42(16) . . . . ?
C8 N3 C7 N8 -179.13(11) . . . . ?
C8 N4 C9 N5 1.12(17) . . . . ?
C8 N4 C9 N7 -178.68(12) . . . . ?
N9 C8 N4 C9 -178.44(11) . . . . ?
N1 C1 C5 O1 87.82(13) . . . . ?
N1 C1 C5 O2 -87.19(14) . . . . ?
N6 N5 C7 N3 178.35(11) . . . . ?
N6 N5 C7 N8 -2.07(18) . . . . ?
N6 N5 C9 N4 -179.89(11) . . . . ?
N6 N5 C9 N7 -0.04(13) . . . . ?
N13 N12 C13 N14 0.65(14) . . . . ?
N13 N12 C13 N11 -178.67(10) . . . . ?
N13 N12 C11 N10 176.54(11) . . . . ?
N13 N12 C11 N15 -3.08(19) . . . . ?
C7 N5 N6 C10 -175.93(12) . . . . ?
C7 N5 C9 N4 -3.51(18) . . . . ?
C7 N5 C9 N7 176.33(10) . . . . ?
C7 N3 C8 N9 177.62(11) . . . . ?
C7 N3 C8 N4 -3.01(18) . . . . ?
C6 C2 C1 N1 178.69(11) . . . . ?
C6 C2 C1 C5 -2.95(18) . . . . ?
C3 N2 C2 C6 -179.12(11) . . . . ?
C3 N2 C2 C1 1.14(17) . . . . ?
N2 C3 C4 N1 -1.49(19) . . . . ?
N2 C2 C1 N1 -1.59(18) . . . . ?
N2 C2 C1 C5 176.77(11) . . . . ?
C13 N14 C14 N13 0.84(15) . . . . ?
C13 N12 N13 C14 -0.12(13) . . . . ?
C13 N12 C11 N10 -2.82(17) . . . . ?
C13 N12 C11 N15 177.56(11) . . . . ?
C13 N11 C12 N10 -0.38(17) . . . . ?
C13 N11 C12 N16 178.78(11) . . . . ?
C2 C1 C5 O1 -90.64(14) . . . . ?
C2 C1 C5 O2 94.35(15) . . . . ?
C12 N11 C13 N14 -178.38(12) . . . . ?
C12 N11 C13 N12 0.79(16) . . . . ?
C12 N10 C11 N12 3.15(17) . . . . ?
C12 N10 C11 N15 -177.25(11) . . . . ?
C9 N5 N6 C10 0.13(13) . . . . ?
C9 N5 C7 N3 2.56(17) . . . . ?
C9 N5 C7 N8 -177.86(11) . . . . ?
C9 N7 C10 N6 0.15(14) . . . . ?
C1 N1 C4 C3 1.03(18) . . . . ?
C4 N1 C1 C2 0.44(17) . . . . ?
C4 N1 C1 C5 -178.08(10) . . . . ?
C4 C3 N2 C2 0.33(18) . . . . ?
C11 N12 N13 C14 -179.53(12) . . . . ?
C11 N12 C13 N14 -179.89(10) . . . . ?
C11 N12 C13 N11 0.79(17) . . . . ?
C11 N10 C12 N11 -1.66(18) . . . . ?
C11 N10 C12 N16 179.20(11) . . . . ?
C14 N14 C13 N12 -0.84(13) . . . . ?
C14 N14 C13 N11 178.40(12) . . . . ?
C10 N7 C9 N5 -0.06(13) . . . . ?
C10 N7 C9 N4 179.77(12) . . . . ?
